data_2210620
loop_
_publ_author_name
'Xue-Jie Tan'
'Li-Qiang Jin'
'Dian-Xiang Xing'

_publ_section_title
;Poly[<i>N</i>,<i>N</i>,<i>N</i>',<i>N</i>'-tetrakis[3-(methoxycarbonyl)propyl]ethylenediammonium
 [tetra-\m-iodo-hexaiodotetramercurate(II)]]
;
_journal_coeditor_code HB2122
_journal_issue 10
_journal_name_full 'Acta Crystallographica Section E'
_journal_page_first m2502
_journal_page_last m2504
_journal_paper_doi 10.1107/S1600536806035380
_journal_volume 62
_journal_year 2006
_chemical_formula_iupac '(C18 H34 N2 O8) [Hg4 I10]'
_chemical_formula_moiety 'C18 H34 N2 O8 2+ , Hg4 I10'
_chemical_formula_sum 'C18 H34 Hg4 I10 N2 O8'
_chemical_formula_weight 2477.84
_chemical_name_systematic
;
Poly[N,N,N',N'-Tetrakis[3-(methoxycarbonyl)propyl]ethylenediammonium
[tetra-\m-iodo-hexaiodotetramercurate]]
;
_space_group_IT_number 15
_symmetry_cell_setting monoclinic
_symmetry_space_group_name_Hall '-C 2yc'
_symmetry_space_group_name_H-M 'C 1 2/c 1'
_atom_sites_solution_hydrogens geom
_atom_sites_solution_primary direct
_atom_sites_solution_secondary difmap
_audit_creation_method SHELXL97
_cell_angle_alpha 90.00
_cell_angle_beta 100.632(5)
_cell_angle_gamma 90.00
_cell_formula_units_Z 4
_cell_length_a 18.580(5)
_cell_length_b 16.805(4)
_cell_length_c 14.864(4)
_cell_measurement_reflns_used 250
_cell_measurement_temperature 298(2)
_cell_measurement_theta_max 25.50
_cell_measurement_theta_min 2.02
_cell_volume 4561(2)
_computing_cell_refinement 'SAINT (Bruker, 2000)'
_computing_data_collection 'SMART (Bruker, 2000)'
_computing_data_reduction SAINT
_computing_molecular_graphics SHELXTL/NT
_computing_publication_material SHELXL97
_computing_structure_refinement 'SHELXL97 (Sheldrick, 1997)'
_computing_structure_solution 'SHELXTL/NT (Bruker, 2000)'
_diffrn_ambient_temperature 298(2)
_diffrn_measured_fraction_theta_full 0.998
_diffrn_measured_fraction_theta_max 0.998
_diffrn_measurement_device_type 'Bruker SMART CCD area-detector'
_diffrn_measurement_method \w
_diffrn_radiation_monochromator graphite
_diffrn_radiation_source 'fine-focus sealed tube'
_diffrn_radiation_type MoK\a
_diffrn_radiation_wavelength 0.71073
_diffrn_reflns_av_R_equivalents 0.0621
_diffrn_reflns_av_sigmaI/netI 0.0832
_diffrn_reflns_limit_h_max 20
_diffrn_reflns_limit_h_min -22
_diffrn_reflns_limit_k_max 17
_diffrn_reflns_limit_k_min -20
_diffrn_reflns_limit_l_max 10
_diffrn_reflns_limit_l_min -18
_diffrn_reflns_number 11521
_diffrn_reflns_theta_full 25.50
_diffrn_reflns_theta_max 25.50
_diffrn_reflns_theta_min 2.02
_diffrn_standards_decay_% 0
_exptl_absorpt_coefficient_mu 20.225
_exptl_absorpt_correction_T_max 0.290
_exptl_absorpt_correction_T_min 0.122
_exptl_absorpt_correction_type multi-scan
_exptl_absorpt_process_details '(SADABS; Bruker, 2000)'
_exptl_crystal_colour yellow
_exptl_crystal_density_diffrn 3.608
_exptl_crystal_density_method 'not measured'
_exptl_crystal_description block
_exptl_crystal_F_000 4280
_exptl_crystal_size_max 0.11
_exptl_crystal_size_mid 0.10
_exptl_crystal_size_min 0.06
_refine_diff_density_max 1.659
_refine_diff_density_min -1.321
_refine_ls_extinction_method none
_refine_ls_goodness_of_fit_ref 0.983
_refine_ls_hydrogen_treatment constr
_refine_ls_matrix_type full
_refine_ls_number_parameters 209
_refine_ls_number_reflns 4237
_refine_ls_number_restraints 6
_refine_ls_restrained_S_all 0.990
_refine_ls_R_factor_all 0.0949
_refine_ls_R_factor_gt 0.0544
_refine_ls_shift/su_max 0.001
_refine_ls_shift/su_mean 0.000
_refine_ls_structure_factor_coef Fsqd
_refine_ls_weighting_details 'calc w = 1/[\s^2^(Fo^2^)+(0.0369P)^2^] where P=(Fo^2^+2Fc^2^)/3'
_refine_ls_weighting_scheme calc
_refine_ls_wR_factor_gt 0.1011
_refine_ls_wR_factor_ref 0.1151
_reflns_number_gt 2702
_reflns_number_total 4237
_reflns_threshold_expression I>2\s(I)
_cod_data_source_file hb2122.cif
_cod_data_source_block I
_cod_depositor_comments
;
The following automatic conversions were performed:
'_geom_angle_publ_flag' value 'Y' changed to 'y' according to
'/home/saulius/struct/CIF-dictionaries/cif_core.dic' dictionary named
'cif_core.dic' version 2.4.1 from 2010-06-29 (14 times).

Automatic conversion script
Id: cif_fix_enum 1527 2010-12-29 10:47:43Z saulius 

The following automatic conversions were performed:

'_geom_angle_publ_flag' value 'Y' changed to 'y' according to
/home/saulius/struct/CIF-dictionaries/cif_core.dic dictionary named
'cif_core.dic' version 2.4.1 from 2010-06-29 (14 times).

Automatic conversion script
Id: cif_fix_values 1715 2011-07-08 13:25:40Z adriana 
;
_cod_original_sg_symbol_H-M 'C 2/c'
_cod_database_code 2210620
_cod_database_fobs_code 2210620

loop_
_symmetry_equiv_pos_as_xyz
'x, y, z'
'-x, y, -z+1/2'
'x+1/2, y+1/2, z'
'-x+1/2, y+1/2, -z+1/2'
'-x, -y, -z'
'x, -y, z-1/2'
'-x+1/2, -y+1/2, -z'
'x+1/2, -y+1/2, z-1/2'

loop_
_atom_site_type_symbol
_atom_site_label
_atom_site_fract_x
_atom_site_fract_y
_atom_site_fract_z
_atom_site_U_iso_or_equiv
_atom_site_adp_type
_atom_site_calc_flag
_atom_site_refinement_flags
_atom_site_occupancy
_atom_site_disorder_assembly
_atom_site_disorder_group
C C1 0.0418(6) 0.3147(6) 0.2542(8) 0.030(3) Uani d . 1 . .
H H1A 0.0584 0.3684 0.2450 0.036 Uiso calc R 1 . .
H H1B 0.0643 0.2980 0.3154 0.036 Uiso calc R 1 . .
C C2 0.0500(8) 0.2954(7) 0.0891(8) 0.041(3) Uani d . 1 . .
H H2A 0.0883 0.3331 0.0829 0.050 Uiso calc R 1 . .
H H2B 0.0041 0.3242 0.0813 0.050 Uiso calc R 1 . .
C C3 0.0453(8) 0.2320(8) 0.0141(9) 0.051(4) Uani d . 1 . .
H H3A 0.0372 0.2576 -0.0454 0.061 Uiso calc R 1 . .
H H3B 0.0913 0.2032 0.0215 0.061 Uiso calc R 1 . .
C C4 -0.0151(9) 0.1755(8) 0.0185(9) 0.043(4) Uani d . 1 . .
C C5 0.1482(7) 0.2389(7) 0.2110(9) 0.038(3) Uani d . 1 . .
H H5A 0.1651 0.2180 0.1577 0.045 Uiso calc R 1 . .
H H5B 0.1754 0.2874 0.2294 0.045 Uiso calc R 1 . .
C C6 0.1641(8) 0.1806(7) 0.2858(8) 0.035(3) Uani d . 1 . .
H H6A 0.1546 0.2052 0.3415 0.042 Uiso calc R 1 . .
H H6B 0.2158 0.1675 0.2955 0.042 Uiso calc R 1 . .
C C7 0.1202(8) 0.1043(8) 0.2695(10) 0.043(4) Uani d . 1 . .
C C8 -0.0851(11) 0.0690(10) -0.0517(12) 0.084(6) Uani d U 1 . .
H H8A -0.0841 0.0314 -0.1000 0.127 Uiso calc R 1 . .
H H8B -0.1301 0.0985 -0.0640 0.127 Uiso calc R 1 . .
H H8C -0.0818 0.0412 0.0054 0.127 Uiso calc R 1 . .
C C9 0.1002(9) -0.0227(8) 0.3216(10) 0.061(5) Uani d . 1 . .
H H9A 0.1198 -0.0574 0.3714 0.092 Uiso calc R 1 . .
H H9B 0.1046 -0.0475 0.2647 0.092 Uiso calc R 1 . .
H H9C 0.0496 -0.0123 0.3225 0.092 Uiso calc R 1 . .
N N1 0.0661(5) 0.2593(5) 0.1844(6) 0.028(2) Uani d . 1 . .
H H10 0.0402 0.2132 0.1833 0.033 Uiso calc R 1 . .
Hg Hg1 0.3049(5) 0.0049(5) 0.5056(10) 0.090(2) Uani d PU 0.65(3) A 1
Hg Hg2 0.4016(8) 0.1094(6) 0.2486(10) 0.093(3) Uani d P 0.35(3) . 1
Hg Hg1A 0.2981(7) 0.0066(8) 0.4755(17) 0.080(3) Uani d P 0.35(3) A 2
Hg Hg2A 0.3863(5) 0.1011(3) 0.2299(6) 0.0817(15) Uani d P 0.65(3) . 2
I I1 0.25297(6) -0.13689(6) 0.50906(7) 0.0627(3) Uani d . 1 . .
I I2 0.31927(7) 0.15598(6) 0.50683(7) 0.0689(4) Uani d . 1 . .
I I4 0.30375(6) -0.01951(5) 0.26976(7) 0.0566(3) Uani d . 1 . .
I I3 0.47111(6) -0.04490(6) 0.60649(6) 0.0479(3) Uani d . 1 . .
I I5 0.37510(8) 0.25573(6) 0.25774(9) 0.0741(4) Uani d . 1 . .
O O1 -0.0239(7) 0.1233(6) -0.0461(7) 0.070(3) Uani d . 1 . .
O O2 -0.0559(6) 0.1789(5) 0.0742(7) 0.056(3) Uani d . 1 . .
O O3 0.1397(5) 0.0500(5) 0.3308(6) 0.045(2) Uani d . 1 . .
O O4 0.0735(7) 0.0951(6) 0.2010(8) 0.078(4) Uani d . 1 . .

loop_
_atom_site_aniso_label
_atom_site_aniso_U_11
_atom_site_aniso_U_22
_atom_site_aniso_U_33
_atom_site_aniso_U_12
_atom_site_aniso_U_13
_atom_site_aniso_U_23
C1 0.028(8) 0.028(6) 0.032(7) 0.011(5) 0.005(6) -0.006(5)
C2 0.046(10) 0.047(8) 0.033(8) 0.007(7) 0.014(7) 0.008(6)
C3 0.037(10) 0.078(10) 0.040(9) 0.010(8) 0.015(7) 0.028(8)
C4 0.056(11) 0.047(8) 0.026(8) 0.015(7) 0.004(7) -0.003(6)
C5 0.016(8) 0.047(8) 0.050(9) -0.002(6) 0.005(6) -0.007(6)
C6 0.041(9) 0.036(7) 0.028(7) 0.002(6) 0.006(6) 0.000(6)
C7 0.031(9) 0.043(8) 0.055(10) 0.011(7) 0.007(7) -0.006(7)
C8 0.092(10) 0.078(8) 0.081(9) -0.016(8) 0.011(8) -0.008(7)
C9 0.064(12) 0.040(8) 0.079(12) 0.003(8) 0.007(9) 0.025(8)
N1 0.020(6) 0.031(5) 0.033(6) -0.005(4) 0.008(5) 0.000(4)
Hg1 0.081(2) 0.0364(10) 0.151(5) -0.0108(13) 0.015(3) -0.002(2)
Hg2 0.114(4) 0.041(2) 0.115(4) 0.021(3) 0.000(5) -0.016(2)
Hg1A 0.051(3) 0.036(2) 0.150(9) -0.0001(17) 0.008(4) -0.016(4)
Hg2A 0.116(3) 0.0442(10) 0.100(2) -0.0093(16) 0.060(3) -0.0169(13)
I1 0.0610(8) 0.0528(6) 0.0707(8) -0.0172(5) 0.0024(6) 0.0145(5)
I2 0.0921(10) 0.0360(5) 0.0640(7) -0.0001(6) -0.0235(6) -0.0057(5)
I4 0.0555(8) 0.0432(5) 0.0786(8) 0.0030(5) 0.0322(6) -0.0020(5)
I3 0.0445(7) 0.0608(6) 0.0398(5) -0.0005(5) 0.0118(4) 0.0052(4)
I5 0.0946(11) 0.0395(6) 0.0867(9) -0.0007(6) 0.0123(7) -0.0045(5)
O1 0.087(10) 0.083(8) 0.041(6) -0.014(7) 0.018(6) -0.014(6)
O2 0.057(8) 0.054(6) 0.055(7) -0.012(5) 0.008(6) -0.022(5)
O3 0.042(7) 0.037(5) 0.053(6) 0.014(5) 0.003(5) 0.007(5)
O4 0.101(11) 0.047(6) 0.068(8) -0.002(6) -0.031(7) 0.013(5)

loop_
_atom_type_symbol
_atom_type_description
_atom_type_scat_dispersion_real
_atom_type_scat_dispersion_imag
_atom_type_scat_source
C C 0.0033 0.0016 'International Tables Vol C Tables 4.2.6.8 and 6.1.1.4'
H H 0.0000 0.0000 'International Tables Vol C Tables 4.2.6.8 and 6.1.1.4'
N N 0.0061 0.0033 'International Tables Vol C Tables 4.2.6.8 and 6.1.1.4'
Hg Hg -2.3894 9.2266 'International Tables Vol C Tables 4.2.6.8 and 6.1.1.4'
I I -0.4742 1.8119 'International Tables Vol C Tables 4.2.6.8 and 6.1.1.4'
O O 0.0106 0.0060 'International Tables Vol C Tables 4.2.6.8 and 6.1.1.4'

loop_
_geom_angle_atom_site_label_1
_geom_angle_atom_site_label_2
_geom_angle_atom_site_label_3
_geom_angle_site_symmetry_1
_geom_angle_site_symmetry_3
_geom_angle
_geom_angle_publ_flag
N1 C1 C1 . 2 111.5(10) ?
N1 C1 H1A . . 109.3 ?
C1 C1 H1A 2 . 109.3 ?
N1 C1 H1B . . 109.3 ?
C1 C1 H1B 2 . 109.3 ?
H1A C1 H1B . . 108.0 ?
N1 C2 C3 . . 112.0(10) ?
N1 C2 H2A . . 109.2 ?
C3 C2 H2A . . 109.2 ?
N1 C2 H2B . . 109.2 ?
C3 C2 H2B . . 109.2 ?
H2A C2 H2B . . 107.9 ?
C4 C3 C2 . . 110.8(11) ?
C4 C3 H3A . . 109.5 ?
C2 C3 H3A . . 109.5 ?
C4 C3 H3B . . 109.5 ?
C2 C3 H3B . . 109.5 ?
H3A C3 H3B . . 108.1 ?
O2 C4 O1 . . 121.9(14) ?
O2 C4 C3 . . 124.7(12) ?
O1 C4 C3 . . 113.4(12) ?
C6 C5 N1 . . 113.1(10) ?
C6 C5 H5A . . 109.0 ?
N1 C5 H5A . . 109.0 ?
C6 C5 H5B . . 109.0 ?
N1 C5 H5B . . 109.0 ?
H5A C5 H5B . . 107.8 ?
C5 C6 C7 . . 114.6(12) ?
C5 C6 H6A . . 108.6 ?
C7 C6 H6A . . 108.6 ?
C5 C6 H6B . . 108.6 ?
C7 C6 H6B . . 108.6 ?
H6A C6 H6B . . 107.6 ?
O4 C7 O3 . . 124.2(13) ?
O4 C7 C6 . . 121.3(13) ?
O3 C7 C6 . . 114.3(13) ?
O1 C8 H8A . . 109.5 ?
O1 C8 H8B . . 109.5 ?
H8A C8 H8B . . 109.5 ?
O1 C8 H8C . . 109.5 ?
H8A C8 H8C . . 109.5 ?
H8B C8 H8C . . 109.5 ?
O3 C9 H9A . . 109.5 ?
O3 C9 H9B . . 109.5 ?
H9A C9 H9B . . 109.5 ?
O3 C9 H9C . . 109.5 ?
H9A C9 H9C . . 109.5 ?
H9B C9 H9C . . 109.5 ?
C2 N1 C1 . . 111.0(9) ?
C2 N1 C5 . . 110.0(9) ?
C1 N1 C5 . . 111.3(9) ?
C2 N1 H10 . . 108.1 ?
C1 N1 H10 . . 108.1 ?
C5 N1 H10 . . 108.1 ?
I2 Hg1 I1 . . 163.6(3) y
I2 Hg1 I3 . . 99.3(3) y
I1 Hg1 I3 . . 94.6(3) y
I2 Hg1a I1 . . 154.8(10) y
I2 Hg1a I4 . . 106.5(8) y
I1 Hg1a I4 . . 97.3(5) y
I5 Hg2 I3 . 6 121.7(3) y
I5 Hg2 I4 . . 126.5(4) y
I3 Hg2 I4 6 . 100.0(4) y
I5 Hg2 I3 . 5_656 116.0(7) y
I3 Hg2 I3 6 5_656 89.4(3) y
I4 Hg2 I3 . 5_656 94.4(2) y
I5 Hg2a I4 . . 130.18(15) y
I5 Hg2a I3 . 6 120.32(14) y
I4 Hg2a I3 . 6 107.8(2) y
I5 Hg2a I3 . 5_656 103.6(2) y
I3 Hg2a I3 6 5_656 85.2(2) y
I4 Hg2a I3 . 5_656 92.0(2) y
Hg2a I4 Hg1a . . 103.6(4) ?
Hg2 I4 Hg1a . . 97.9(4) ?
Hg2a I3 Hg2 6_556 5_656 82.8(3) ?
Hg2 I3 Hg2 6_556 5_656 75.3(5) ?
Hg2a I3 Hg1 6_556 . 77.8(4) ?
Hg2 I3 Hg1 6_556 . 85.4(5) ?
Hg2 I3 Hg1 5_656 . 160.6(2) ?
C4 O1 C8 . . 117.5(12) ?
C7 O3 C9 . . 117.8(12) ?

loop_
_geom_bond_atom_site_label_1
_geom_bond_atom_site_label_2
_geom_bond_site_symmetry_2
_geom_bond_distance
_geom_bond_publ_flag
C1 N1 . 1.523(13) ?
C1 C1 2 1.54(2) ?
C1 H1A . 0.9700 ?
C1 H1B . 0.9700 ?
C2 N1 . 1.519(14) ?
C2 C3 . 1.533(18) ?
C2 H2A . 0.9700 ?
C2 H2B . 0.9700 ?
C3 C4 . 1.482(19) ?
C3 H3A . 0.9700 ?
C3 H3B . 0.9700 ?
C4 O2 . 1.222(15) ?
C4 O1 . 1.287(15) ?
C5 C6 . 1.471(16) ?
C5 N1 . 1.542(16) ?
C5 H5A . 0.9700 ?
C5 H5B . 0.9700 ?
C6 C7 . 1.515(17) ?
C6 H6A . 0.9700 ?
C6 H6B . 0.9700 ?
C7 O4 . 1.220(17) ?
C7 O3 . 1.294(15) ?
C8 O1 . 1.45(2) ?
C8 H8A . 0.9600 ?
C8 H8B . 0.9600 ?
C8 H8C . 0.9600 ?
C9 O3 . 1.418(16) ?
C9 H9A . 0.9600 ?
C9 H9B . 0.9600 ?
C9 H9C . 0.9600 ?
N1 H10 . 0.9100 ?
Hg1 I2 . 2.553(8) y
Hg1 I1 . 2.574(8) y
Hg1 I3 . 3.283(10) y
Hg1A I2 . 2.570(14) y
Hg1A I1 . 2.631(17) y
Hg1A I4 . 3.11(2) y
Hg2 I5 . 2.516(9) y
Hg2 I3 6 2.883(9) y
Hg2 I4 . 2.883(13) y
Hg2 I3 5_656 3.086(14) y
Hg2A I5 . 2.645(6) y
Hg2A I4 . 2.673(6) y
Hg2A I3 6 2.794(4) y
Hg2A I3 5_656 3.383(5) y
I3 Hg2A 6_556 2.794(4) ?
I3 Hg2 6_556 2.883(9) ?
I3 Hg2 5_656 3.086(14) ?

loop_
_geom_hbond_atom_site_label_D
_geom_hbond_atom_site_label_H
_geom_hbond_atom_site_label_A
_geom_hbond_site_symmetry_A
_geom_hbond_distance_DH
_geom_hbond_distance_HA
_geom_hbond_distance_DA
_geom_hbond_angle_DHA
N1 H10 O2 . 0.91 2.25 2.876(14) 125
N1 H10 O4 . 0.91 2.08 2.771(13) 132
C6 H6A O2 2 0.97 2.44 3.150(15) 129
